data_7134121
loop_
_publ_author_name
'Chen, Xi-Meng'
'Chi, Jing-Xian'
'Li, Yin-Yin'
'Ge, Yi-Wen'
'Wang, Peng'
'Wang, Hongju'
'Jiang, Kai'
'Ma, Yan-Na'
'Chen, Xuenian'

_publ_section_title
;
 Synthesis, structures, and optical properties of N-heterocycle and amino
 acid ester-coordinated B3H7
;
_journal_name_full 'Chemical Communications'
_journal_paper_doi 10.1039/D4CC05845C
_journal_year 2025
_chemical_formula_moiety 'C11 H16 B3 N'
_chemical_formula_sum 'C11 H16 B3 N'
_chemical_formula_weight 194.68
_space_group_crystal_system triclinic
_space_group_IT_number 2
_space_group_name_Hall '-P 1'
_space_group_name_H-M_alt 'P -1'
_atom_sites_solution_hydrogens mixed
_audit_creation_date 2024-12-24
_audit_creation_method
;
Olex2 1.5
(compiled 2022.04.07 svn.rca3783a0 for OlexSys, GUI svn.r6498)
;
_audit_update_record
;
2024-12-25 deposited with the CCDC.	2025-01-06 downloaded from the CCDC.
;
_cell_angle_alpha 100.947(3)
_cell_angle_beta 106.184(4)
_cell_angle_gamma 96.479(3)
_cell_formula_units_Z 4
_cell_length_a 8.9433(4)
_cell_length_b 9.1729(3)
_cell_length_c 15.5599(5)
_cell_measurement_reflns_used 4489
_cell_measurement_temperature 298
_cell_measurement_theta_max 71.2990
_cell_measurement_theta_min 5.1690
_cell_volume 1184.83(8)
_computing_cell_refinement 'CrysAlisPro 1.171.42.90a (Rigaku OD, 2023)'
_computing_data_collection 'CrysAlisPro 1.171.42.90a (Rigaku OD, 2023)'
_computing_data_reduction 'CrysAlisPro 1.171.42.90a (Rigaku OD, 2023)'
_computing_molecular_graphics 'Olex2 1.5 (Dolomanov et al., 2009)'
_computing_publication_material 'Olex2 1.5 (Dolomanov et al., 2009)'
_computing_structure_refinement 'SHELXL 2019/1 (Sheldrick, 2015)'
_computing_structure_solution 'SHELXT 2018/2 (Sheldrick, 2018)'
_diffrn_ambient_temperature 298.00
_diffrn_detector_area_resol_mean 8.0521
_diffrn_detector_type EosS2
_diffrn_measured_fraction_theta_full 0.996
_diffrn_measured_fraction_theta_max 0.975
_diffrn_measurement_details
;
List of Runs (angles in degrees, time in seconds):

  # Type    Start    End  Width  t~exp~   \w     \q     \k     \f   Frames
#--------------------------------------------------------------------------
  1  \w   -102.00 -77.00   1.00    1.00    --  -35.62-162.00 -69.00   25
  2  \w    -65.00 -40.00   1.00    1.00    --  -35.62 117.00 168.00   25
  3  \w    -92.00 -67.00   1.00    1.00    --  -35.62 162.00 -41.00   25
  4  \w     23.00  82.00   1.00    1.00    --   35.62-117.00  81.00   59
  5  \w     80.00 105.00   1.00    1.00    --   35.62-162.00 -69.00   25
  6  \w     40.00 110.00   1.00    1.00    --  106.81-117.00  81.00   70
  7  \w    100.00 137.00   1.00    1.00    --  106.81-162.00 -69.00   37
  8  \w    103.00 129.00   1.00    1.00    --  106.81 117.00 168.00   26
  9  \w     95.00 127.00   1.00    1.00    --  106.81 162.00 -41.00   32
 10  \w   -107.00 -81.00   1.00    1.00    --  -35.62-178.00   0.00   26
 11  \w   -105.00 -53.00   1.00    1.00    --  -35.62 -38.00  60.00   52
 12  \w    -74.00 -19.00   1.00    1.00    --  -35.62 -38.00 -30.00   55
 13  \w    -78.00 -39.00   1.00    1.00    --  -35.62-178.00   0.00   39
 14  \w     30.00 103.00   1.00    1.00    --   35.62  38.00 -30.00   73
 15  \w    -33.00  39.00   1.00    1.00    --   35.62 -38.00 150.00   72
 16  \w     81.00 107.00   1.00    1.00    --   35.62 178.00  60.00   26
 17  \w    -21.00  62.00   1.00    1.00    --   35.62 -77.00-120.00   83
 18  \w    117.00 175.00   1.00    1.00    --  106.81  45.00-150.00   58
 19  \w     77.00 108.00   1.00    1.00    --  106.81-111.00 -60.00   31
 20  \w     89.00 141.00   1.00    1.00    --  106.81 178.00  90.00   52
 21  \w     41.00  85.00   1.00    1.00    --  106.81-111.00 -90.00   44
 22  \w    109.00 173.00   1.00    1.00    --  106.81  77.00 150.00   64
 23  \w    109.00 135.00   1.00    1.00    --  106.81  77.00  90.00   26
 24  \w     89.00 171.00   1.00    1.00    --  106.81  61.00-120.00   82
 25  \w     51.00  77.00   1.00    1.00    --  106.81 -30.00  90.00   26
 26  \w     37.00 104.00   1.00    1.00    --  106.81 -95.00  90.00   67
 27  \w    148.00 173.00   1.00    1.00    --  106.81 111.00 -60.00   25
 28  \w    111.00 155.00   1.00    1.00    --  106.81 111.00  30.00   44
 29  \w    145.00 174.00   1.00    1.00    --  106.81  77.00  90.00   29
 30  \w     50.00 124.00   1.00    1.00    --  106.81 -45.00  60.00   74
 31  \w     85.00 126.00   1.00    1.00    --  106.81 -30.00  90.00   41
 32  \w    114.00 174.00   1.00    1.00    --  106.81 111.00  60.00   60
 33  \w     51.00  76.00   1.00    1.00    --  106.81-111.00  30.00   25
 34  \w     96.00 174.00   1.00    1.00    --  106.81  45.00 120.00   78
;
_diffrn_measurement_device 'four-circle diffractometer'
_diffrn_measurement_device_type 'SuperNova, Dual, Cu at home/near, EosS2'
_diffrn_measurement_method '\w scans'
_diffrn_radiation_type CuK\a
_diffrn_radiation_wavelength 1.54184
_diffrn_reflns_av_R_equivalents 0.0171
_diffrn_reflns_av_unetI/netI 0.0253
_diffrn_reflns_Laue_measured_fraction_full 0.996
_diffrn_reflns_Laue_measured_fraction_max 0.975
_diffrn_reflns_limit_h_max 10
_diffrn_reflns_limit_h_min -10
_diffrn_reflns_limit_k_max 11
_diffrn_reflns_limit_k_min -8
_diffrn_reflns_limit_l_max 16
_diffrn_reflns_limit_l_min -19
_diffrn_reflns_number 8764
_diffrn_reflns_point_group_measured_fraction_full 0.996
_diffrn_reflns_point_group_measured_fraction_max 0.975
_diffrn_reflns_theta_full 67.684
_diffrn_reflns_theta_max 71.314
_diffrn_reflns_theta_min 4.988
_exptl_absorpt_coefficient_mu 0.438
_exptl_absorpt_correction_T_max 1.00000
_exptl_absorpt_correction_T_min 0.93563
_exptl_absorpt_correction_type multi-scan
_exptl_absorpt_process_details
;
CrysAlisPro 1.171.42.90a (Rigaku Oxford Diffraction, 2023)
Empirical absorption correction using spherical harmonics,
implemented in SCALE3 ABSPACK scaling algorithm.
;
_exptl_crystal_colour 'clear light colourless'
_exptl_crystal_colour_lustre clear
_exptl_crystal_colour_modifier light
_exptl_crystal_colour_primary colourless
_exptl_crystal_density_diffrn 1.091
_exptl_crystal_description block
_exptl_crystal_F_000 416
_exptl_crystal_size_max 0.1
_exptl_crystal_size_mid 0.1
_exptl_crystal_size_min 0.1
_refine_diff_density_max 0.154
_refine_diff_density_min -0.174
_refine_diff_density_rms 0.030
_refine_ls_extinction_method none
_refine_ls_goodness_of_fit_ref 1.047
_refine_ls_hydrogen_treatment mixed
_refine_ls_matrix_type full
_refine_ls_number_parameters 327
_refine_ls_number_reflns 4485
_refine_ls_number_restraints 0
_refine_ls_restrained_S_all 1.047
_refine_ls_R_factor_all 0.0504
_refine_ls_R_factor_gt 0.0444
_refine_ls_shift/su_max 0.000
_refine_ls_shift/su_mean 0.000
_refine_ls_structure_factor_coef Fsqd
_refine_ls_weighting_details 'w=1/[\s^2^(Fo^2^)+(0.0552P)^2^+0.1546P] where P=(Fo^2^+2Fc^2^)/3'
_refine_ls_weighting_scheme calc
_refine_ls_wR_factor_gt 0.1148
_refine_ls_wR_factor_ref 0.1204
_reflns_Friedel_coverage 0.000
_reflns_number_gt 3907
_reflns_number_total 4485
_reflns_threshold_expression 'I > 2\s(I)'
_cod_data_source_file d4cc05845c2.cif
_cod_data_source_block 20231213-cjx_auto
_cod_database_code 7134121
_shelx_shelxl_version_number 2019/1
_shelx_space_group_comment
;
The symmetry employed for this shelxl refinement is uniquely defined
by the following loop, which should always be used as a source of
symmetry information in preference to the above space-group names.
They are only intended as comments.
;
_shelx_estimated_absorpt_t_max 0.958
_shelx_estimated_absorpt_t_min 0.958
_olex2_refinement_description
;
1. Fixed Uiso
 At 1.2 times of:
  All C(H) groups
2.a Aromatic/amide H refined with riding coordinates:
 C1(H1), C2(H2), C4(H4), C5(H5), C7(H7), C8(H8), C9(H9), C10(H10), C11(H11),
 C12(H12), C13(H13), C15(H15), C16(H16), C18(H18), C19(H19), C20(H20), C21(H21),
  C22(H22)
;
_olex2_submission_special_instructions 'No special instructions were received'
_oxdiff_exptl_absorpt_empirical_details
;
Empirical correction (ABSPACK) includes:
- Absorption correction using spherical harmonics
- Frame scaling
;

loop_
_space_group_symop_operation_xyz
'x, y, z'
'-x, -y, -z'

loop_
_atom_site_label
_atom_site_type_symbol
_atom_site_fract_x
_atom_site_fract_y
_atom_site_fract_z
_atom_site_U_iso_or_equiv
_atom_site_adp_type
_atom_site_occupancy
_atom_site_site_symmetry_order
_atom_site_calc_flag
_atom_site_refinement_flags_posn
_atom_site_refinement_flags_adp
_atom_site_refinement_flags_occupancy
_atom_site_disorder_assembly
_atom_site_disorder_group
N1 N 0.76344(13) 0.70155(12) 0.37599(7) 0.0459(3) Uani 1 1 d . . . . .
C1 C 0.60695(16) 0.65360(15) 0.33646(9) 0.0528(3) Uani 1 1 d . . . . .
H1 H 0.569812 0.605685 0.274321 0.063 Uiso 1 1 calc R U . . .
C2 C 0.50014(16) 0.67254(15) 0.38410(9) 0.0518(3) Uani 1 1 d . . . . .
H2 H 0.392947 0.636959 0.354246 0.062 Uiso 1 1 calc R U . . .
C3 C 0.55143(15) 0.74497(13) 0.47720(9) 0.0432(3) Uani 1 1 d . . . . .
C4 C 0.71318(16) 0.79773(16) 0.51644(9) 0.0503(3) Uani 1 1 d . . . . .
H4 H 0.753074 0.849795 0.577776 0.060 Uiso 1 1 calc R U . . .
C5 C 0.81397(16) 0.77336(16) 0.46515(9) 0.0516(3) Uani 1 1 d . . . . .
H5 H 0.921766 0.808012 0.493302 0.062 Uiso 1 1 calc R U . . .
C6 C 0.44142(15) 0.76635(14) 0.53213(9) 0.0450(3) Uani 1 1 d . . . . .
C7 C 0.31512(17) 0.65330(17) 0.52066(11) 0.0585(4) Uani 1 1 d . . . . .
H7 H 0.296951 0.563790 0.476584 0.070 Uiso 1 1 calc R U . . .
C8 C 0.21639(19) 0.6740(2) 0.57490(13) 0.0695(5) Uani 1 1 d . . . . .
H8 H 0.134146 0.596933 0.568352 0.083 Uiso 1 1 calc R U . . .
C9 C 0.23914(19) 0.8082(2) 0.63857(12) 0.0694(5) Uani 1 1 d . . . . .
H9 H 0.171494 0.822032 0.674097 0.083 Uiso 1 1 calc R U . . .
C10 C 0.3621(2) 0.9212(2) 0.64924(11) 0.0652(4) Uani 1 1 d . . . . .
H10 H 0.376855 1.012221 0.691513 0.078 Uiso 1 1 calc R U . . .
C11 C 0.46385(17) 0.90009(16) 0.59734(9) 0.0531(3) Uani 1 1 d . . . . .
H11 H 0.548371 0.976227 0.606117 0.064 Uiso 1 1 calc R U . . .
B1 B 0.8721(3) 0.7736(3) 0.23165(14) 0.0713(5) Uani 1 1 d . . . . .
H1A H 0.894(2) 0.7130(19) 0.1672(12) 0.080(5) Uiso 1 1 d . . . . .
H1B H 0.756(2) 0.808(2) 0.2238(13) 0.100(6) Uiso 1 1 d . . . . .
H1C H 0.973(2) 0.885(2) 0.2656(14) 0.103(7) Uiso 1 1 d . . . . .
B2 B 0.8850(2) 0.66677(19) 0.32038(12) 0.0534(4) Uani 1 1 d . . . . .
H2A H 0.992(2) 0.6410(19) 0.3675(12) 0.083(5) Uiso 1 1 d . . . . .
H2B H 0.831(2) 0.565(2) 0.2675(12) 0.088(6) Uiso 1 1 d . . . . .
B3 B 1.0285(3) 0.8303(3) 0.32942(15) 0.0744(6) Uani 1 1 d . . . . .
H3A H 1.146(2) 0.809(2) 0.3246(13) 0.090(6) Uiso 1 1 d . . . . .
H3B H 1.032(2) 0.914(2) 0.3922(13) 0.090(6) Uiso 1 1 d . . . . .
N2 N 0.72282(12) 0.82135(11) 0.86598(7) 0.0424(2) Uani 1 1 d . . . . .
C12 C 0.57668(15) 0.74129(15) 0.82311(9) 0.0473(3) Uani 1 1 d . . . . .
H12 H 0.544955 0.706654 0.759495 0.057 Uiso 1 1 calc R U . . .
C13 C 0.47266(15) 0.70884(15) 0.86979(9) 0.0483(3) Uani 1 1 d . . . . .
H13 H 0.372366 0.653272 0.837558 0.058 Uiso 1 1 calc R U . . .
C14 C 0.51585(14) 0.75835(13) 0.96504(8) 0.0411(3) Uani 1 1 d . . . . .
C15 C 0.66507(15) 0.84635(15) 1.00784(9) 0.0482(3) Uani 1 1 d . . . . .
H15 H 0.698196 0.885987 1.071056 0.058 Uiso 1 1 calc R U . . .
C16 C 0.76348(16) 0.87486(15) 0.95717(9) 0.0493(3) Uani 1 1 d . . . . .
H16 H 0.862770 0.933894 0.987393 0.059 Uiso 1 1 calc R U . . .
C17 C 0.41087(14) 0.71842(14) 1.01865(9) 0.0433(3) Uani 1 1 d . . . . .
C18 C 0.31365(16) 0.57804(16) 0.99161(11) 0.0546(3) Uani 1 1 d . . . . .
H18 H 0.313449 0.509806 0.939063 0.066 Uiso 1 1 calc R U . . .
C19 C 0.21717(18) 0.53908(18) 1.04229(13) 0.0664(4) Uani 1 1 d . . . . .
H19 H 0.153699 0.444238 1.024255 0.080 Uiso 1 1 calc R U . . .
C20 C 0.21469(19) 0.6400(2) 1.11924(12) 0.0683(5) Uani 1 1 d . . . . .
H20 H 0.148391 0.613920 1.152600 0.082 Uiso 1 1 calc R U . . .
C21 C 0.31035(19) 0.77974(19) 1.14698(11) 0.0638(4) Uani 1 1 d . . . . .
H21 H 0.308861 0.847964 1.199106 0.077 Uiso 1 1 calc R U . . .
C22 C 0.40867(17) 0.81839(16) 1.09713(10) 0.0524(3) Uani 1 1 d . . . . .
H22 H 0.473963 0.912389 1.116438 0.063 Uiso 1 1 calc R U . . .
B4 B 0.8856(2) 0.6810(2) 0.74842(13) 0.0594(4) Uani 1 1 d . . . . .
H4A H 0.9111(18) 0.6834(17) 0.6819(11) 0.064(4) Uiso 1 1 d . . . . .
H4B H 0.7845(19) 0.5938(18) 0.7419(11) 0.072(5) Uiso 1 1 d . . . . .
H4C H 1.005(2) 0.6491(19) 0.7991(11) 0.074(5) Uiso 1 1 d . . . . .
B5 B 0.84231(19) 0.85468(18) 0.81026(11) 0.0480(3) Uani 1 1 d . . . . .
H5A H 0.9171(18) 0.9653(17) 0.8468(10) 0.063(4) Uiso 1 1 d . . . . .
H5B H 0.7723(19) 0.8684(18) 0.7420(11) 0.070(5) Uiso 1 1 d . . . . .
B6 B 1.0252(2) 0.7797(2) 0.84873(13) 0.0602(4) Uani 1 1 d . . . . .
H6A H 1.030(2) 0.7676(18) 0.9198(11) 0.075(5) Uiso 1 1 d . . . . .
H6B H 1.134(2) 0.8448(18) 0.8433(11) 0.072(5) Uiso 1 1 d . . . . .

loop_
_atom_site_aniso_label
_atom_site_aniso_U_11
_atom_site_aniso_U_22
_atom_site_aniso_U_33
_atom_site_aniso_U_23
_atom_site_aniso_U_13
_atom_site_aniso_U_12
N1 0.0446(6) 0.0456(6) 0.0451(6) 0.0072(4) 0.0140(5) 0.0040(4)
C1 0.0481(7) 0.0542(8) 0.0460(7) -0.0025(6) 0.0114(6) 0.0005(6)
C2 0.0409(7) 0.0530(7) 0.0521(8) 0.0013(6) 0.0101(6) -0.0003(6)
C3 0.0439(7) 0.0398(6) 0.0469(7) 0.0124(5) 0.0148(5) 0.0052(5)
C4 0.0461(7) 0.0610(8) 0.0389(6) 0.0082(6) 0.0109(5) 0.0011(6)
C5 0.0409(7) 0.0650(8) 0.0435(7) 0.0094(6) 0.0097(5) 0.0010(6)
C6 0.0435(7) 0.0485(7) 0.0466(7) 0.0173(5) 0.0148(5) 0.0096(5)
C7 0.0491(8) 0.0559(8) 0.0734(10) 0.0191(7) 0.0224(7) 0.0052(6)
C8 0.0487(8) 0.0841(11) 0.0882(12) 0.0403(10) 0.0285(8) 0.0087(8)
C9 0.0575(9) 0.1024(13) 0.0670(10) 0.0361(9) 0.0321(8) 0.0281(9)
C10 0.0680(10) 0.0777(10) 0.0569(9) 0.0148(8) 0.0270(8) 0.0224(8)
C11 0.0545(8) 0.0556(8) 0.0514(7) 0.0135(6) 0.0198(6) 0.0080(6)
B1 0.0691(12) 0.1036(16) 0.0552(10) 0.0262(10) 0.0308(9) 0.0283(11)
B2 0.0519(9) 0.0555(9) 0.0549(9) 0.0071(7) 0.0228(7) 0.0108(7)
B3 0.0670(12) 0.0893(14) 0.0632(11) 0.0060(10) 0.0316(10) -0.0114(10)
N2 0.0387(5) 0.0463(6) 0.0430(5) 0.0119(4) 0.0139(4) 0.0039(4)
C12 0.0401(7) 0.0587(8) 0.0390(6) 0.0067(5) 0.0101(5) 0.0054(6)
C13 0.0349(6) 0.0555(8) 0.0485(7) 0.0051(6) 0.0108(5) 0.0003(5)
C14 0.0387(6) 0.0412(6) 0.0454(7) 0.0114(5) 0.0149(5) 0.0079(5)
C15 0.0457(7) 0.0550(7) 0.0395(6) 0.0078(5) 0.0123(5) -0.0019(6)
C16 0.0413(7) 0.0564(8) 0.0436(7) 0.0071(6) 0.0116(5) -0.0065(6)
C17 0.0374(6) 0.0473(7) 0.0509(7) 0.0171(5) 0.0173(5) 0.0119(5)
C18 0.0469(7) 0.0495(7) 0.0730(9) 0.0145(7) 0.0272(7) 0.0084(6)
C19 0.0528(8) 0.0603(9) 0.1011(13) 0.0326(9) 0.0382(9) 0.0103(7)
C20 0.0600(9) 0.0845(11) 0.0891(12) 0.0455(10) 0.0462(9) 0.0268(8)
C21 0.0681(10) 0.0771(10) 0.0630(9) 0.0230(8) 0.0369(8) 0.0263(8)
C22 0.0550(8) 0.0545(8) 0.0541(8) 0.0151(6) 0.0241(6) 0.0122(6)
B4 0.0557(10) 0.0648(10) 0.0585(10) 0.0079(8) 0.0236(8) 0.0094(8)
B5 0.0476(8) 0.0529(8) 0.0502(8) 0.0184(7) 0.0222(7) 0.0068(7)
B6 0.0459(9) 0.0732(11) 0.0634(10) 0.0159(9) 0.0196(8) 0.0117(8)

loop_
_atom_type_symbol
_atom_type_description
_atom_type_scat_dispersion_real
_atom_type_scat_dispersion_imag
_atom_type_scat_source
C C 0.0181 0.0091 'International Tables Vol C Tables 4.2.6.8 and 6.1.1.4'
H H 0.0000 0.0000 'International Tables Vol C Tables 4.2.6.8 and 6.1.1.4'
B B 0.0090 0.0039 'International Tables Vol C Tables 4.2.6.8 and 6.1.1.4'
N N 0.0311 0.0180 'International Tables Vol C Tables 4.2.6.8 and 6.1.1.4'

loop_
_geom_angle_atom_site_label_1
_geom_angle_atom_site_label_2
_geom_angle_atom_site_label_3
_geom_angle
_geom_angle_site_symmetry_1
_geom_angle_site_symmetry_3
_geom_angle_publ_flag
C1 N1 B2 121.13(11) . . ?
C5 N1 C1 117.66(11) . . ?
C5 N1 B2 121.13(11) . . ?
N1 C1 H1 118.7 . . ?
N1 C1 C2 122.59(12) . . ?
C2 C1 H1 118.7 . . ?
C1 C2 H2 119.9 . . ?
C1 C2 C3 120.29(12) . . ?
C3 C2 H2 119.9 . . ?
C2 C3 C6 122.47(12) . . ?
C4 C3 C2 116.42(12) . . ?
C4 C3 C6 121.11(12) . . ?
C3 C4 H4 119.8 . . ?
C5 C4 C3 120.34(12) . . ?
C5 C4 H4 119.8 . . ?
N1 C5 C4 122.66(12) . . ?
N1 C5 H5 118.7 . . ?
C4 C5 H5 118.7 . . ?
C7 C6 C3 121.04(12) . . ?
C11 C6 C3 120.26(12) . . ?
C11 C6 C7 118.70(13) . . ?
C6 C7 H7 120.0 . . ?
C8 C7 C6 120.03(15) . . ?
C8 C7 H7 120.0 . . ?
C7 C8 H8 119.7 . . ?
C9 C8 C7 120.52(15) . . ?
C9 C8 H8 119.7 . . ?
C8 C9 H9 120.1 . . ?
C10 C9 C8 119.75(15) . . ?
C10 C9 H9 120.1 . . ?
C9 C10 H10 119.9 . . ?
C9 C10 C11 120.17(15) . . ?
C11 C10 H10 119.9 . . ?
C6 C11 H11 119.6 . . ?
C10 C11 C6 120.79(14) . . ?
C10 C11 H11 119.6 . . ?
H1A B1 H1B 117.2(13) . . ?
H1A B1 H1C 107.6(13) . . ?
H1B B1 H1C 108.1(14) . . ?
B2 B1 H1A 115.0(9) . . ?
B2 B1 H1B 102.0(10) . . ?
B2 B1 H1C 106.3(10) . . ?
B3 B1 H1A 117.7(9) . . ?
B3 B1 H1B 124.3(10) . . ?
B3 B1 H1C 45.3(10) . . ?
B3 B1 B2 61.93(11) . . ?
N1 B2 B1 112.26(12) . . ?
N1 B2 H2A 108.4(9) . . ?
N1 B2 H2B 107.4(10) . . ?
N1 B2 B3 114.08(13) . . ?
B1 B2 H2A 128.8(9) . . ?
B1 B2 H2B 89.5(10) . . ?
H2A B2 H2B 106.7(13) . . ?
B3 B2 B1 55.66(12) . . ?
B3 B2 H2A 80.1(9) . . ?
B3 B2 H2B 133.2(10) . . ?
B1 B3 H1C 45.3(10) . . ?
B1 B3 B2 62.40(12) . . ?
B1 B3 H3A 117.5(10) . . ?
B1 B3 H3B 125.2(10) . . ?
H1C B3 H3A 105.9(13) . . ?
H1C B3 H3B 105.4(13) . . ?
B2 B3 H1C 106.8(10) . . ?
B2 B3 H3A 116.8(10) . . ?
B2 B3 H3B 106.3(9) . . ?
H3A B3 H3B 114.9(13) . . ?
C12 N2 B5 121.26(11) . . ?
C16 N2 C12 117.66(11) . . ?
C16 N2 B5 121.07(11) . . ?
N2 C12 H12 118.8 . . ?
N2 C12 C13 122.33(12) . . ?
C13 C12 H12 118.8 . . ?
C12 C13 H13 119.7 . . ?
C12 C13 C14 120.56(12) . . ?
C14 C13 H13 119.7 . . ?
C13 C14 C17 122.33(11) . . ?
C15 C14 C13 116.31(11) . . ?
C15 C14 C17 121.35(11) . . ?
C14 C15 H15 119.9 . . ?
C16 C15 C14 120.20(12) . . ?
C16 C15 H15 119.9 . . ?
N2 C16 C15 122.83(12) . . ?
N2 C16 H16 118.6 . . ?
C15 C16 H16 118.6 . . ?
C18 C17 C14 120.15(12) . . ?
C22 C17 C14 121.16(12) . . ?
C22 C17 C18 118.69(12) . . ?
C17 C18 H18 119.8 . . ?
C19 C18 C17 120.43(14) . . ?
C19 C18 H18 119.8 . . ?
C18 C19 H19 119.9 . . ?
C20 C19 C18 120.25(15) . . ?
C20 C19 H19 119.9 . . ?
C19 C20 H20 120.0 . . ?
C19 C20 C21 120.04(14) . . ?
C21 C20 H20 120.0 . . ?
C20 C21 H21 120.1 . . ?
C20 C21 C22 119.88(15) . . ?
C22 C21 H21 120.1 . . ?
C17 C22 H22 119.6 . . ?
C21 C22 C17 120.70(14) . . ?
C21 C22 H22 119.6 . . ?
H4A B4 H4B 114.1(11) . . ?
H4A B4 H4C 105.6(11) . . ?
H4B B4 H4C 107.2(11) . . ?
B5 B4 H4A 117.4(8) . . ?
B5 B4 H4B 103.8(8) . . ?
B5 B4 H4C 108.2(8) . . ?
B6 B4 H4A 118.0(8) . . ?
B6 B4 H4B 126.4(8) . . ?
B6 B4 H4C 47.2(8) . . ?
B6 B4 B5 62.13(10) . . ?
N2 B5 B4 112.37(11) . . ?
N2 B5 H5A 107.0(8) . . ?
N2 B5 H5B 107.9(8) . . ?
N2 B5 B6 112.42(11) . . ?
B4 B5 H5A 131.9(8) . . ?
B4 B5 H5B 86.9(8) . . ?
H5A B5 H5B 106.4(11) . . ?
B6 B5 B4 55.60(10) . . ?
B6 B5 H5A 84.6(8) . . ?
B6 B5 H5B 132.7(8) . . ?
B4 B6 H4C 46.3(8) . . ?
B4 B6 B5 62.27(10) . . ?
B4 B6 H6A 126.0(9) . . ?
B4 B6 H6B 117.6(8) . . ?
H4C B6 H6A 107.6(11) . . ?
H4C B6 H6B 106.7(11) . . ?
B5 B6 H4C 107.5(8) . . ?
B5 B6 H6A 103.4(9) . . ?
B5 B6 H6B 115.9(9) . . ?
H6A B6 H6B 115.2(12) . . ?

loop_
_geom_bond_atom_site_label_1
_geom_bond_atom_site_label_2
_geom_bond_distance
_geom_bond_site_symmetry_2
_geom_bond_publ_flag
N1 C1 1.3450(17) . ?
N1 C5 1.3413(16) . ?
N1 B2 1.5907(18) . ?
C1 H1 0.9300 . ?
C1 C2 1.3694(18) . ?
C2 H2 0.9300 . ?
C2 C3 1.3949(18) . ?
C3 C4 1.3918(18) . ?
C3 C6 1.4784(17) . ?
C4 H4 0.9300 . ?
C4 C5 1.3704(18) . ?
C5 H5 0.9300 . ?
C6 C7 1.3915(19) . ?
C6 C11 1.3903(19) . ?
C7 H7 0.9300 . ?
C7 C8 1.386(2) . ?
C8 H8 0.9300 . ?
C8 C9 1.381(3) . ?
C9 H9 0.9300 . ?
C9 C10 1.374(2) . ?
C10 H10 0.9300 . ?
C10 C11 1.3813(19) . ?
C11 H11 0.9300 . ?
B1 H1A 1.131(17) . ?
B1 H1B 1.10(2) . ?
B1 H1C 1.21(2) . ?
B1 B2 1.825(3) . ?
B1 B3 1.700(3) . ?
B2 H2A 1.111(18) . ?
B2 H2B 1.078(18) . ?
B2 B3 1.817(3) . ?
B3 H1C 1.21(2) . ?
B3 H3A 1.105(19) . ?
B3 H3B 1.114(19) . ?
N2 C12 1.3431(16) . ?
N2 C16 1.3394(16) . ?
N2 B5 1.5907(17) . ?
C12 H12 0.9300 . ?
C12 C13 1.3703(17) . ?
C13 H13 0.9300 . ?
C13 C14 1.3920(17) . ?
C14 C15 1.3905(17) . ?
C14 C17 1.4788(16) . ?
C15 H15 0.9300 . ?
C15 C16 1.3703(17) . ?
C16 H16 0.9300 . ?
C17 C18 1.3888(18) . ?
C17 C22 1.3873(18) . ?
C18 H18 0.9300 . ?
C18 C19 1.3823(19) . ?
C19 H19 0.9300 . ?
C19 C20 1.375(2) . ?
C20 H20 0.9300 . ?
C20 C21 1.378(2) . ?
C21 H21 0.9300 . ?
C21 C22 1.3837(19) . ?
C22 H22 0.9300 . ?
B4 H4A 1.125(15) . ?
B4 H4B 1.106(16) . ?
B4 H4C 1.241(17) . ?
B4 B5 1.838(2) . ?
B4 B6 1.714(3) . ?
B5 H5A 1.102(15) . ?
B5 H5B 1.110(16) . ?
B5 B6 1.836(2) . ?
B6 H4C 1.260(17) . ?
B6 H6A 1.121(16) . ?
B6 H6B 1.118(16) . ?

loop_
_geom_torsion_atom_site_label_1
_geom_torsion_atom_site_label_2
_geom_torsion_atom_site_label_3
_geom_torsion_atom_site_label_4
_geom_torsion
_geom_torsion_site_symmetry_1
_geom_torsion_site_symmetry_2
_geom_torsion_site_symmetry_3
_geom_torsion_site_symmetry_4
_geom_torsion_publ_flag
N1 C1 C2 C3 0.5(2) . . . . ?
N1 B2 B3 B1 -101.37(15) . . . . ?
C1 N1 C5 C4 0.6(2) . . . . ?
C1 N1 B2 B1 70.46(17) . . . . ?
C1 N1 B2 B3 131.47(15) . . . . ?
C1 C2 C3 C4 1.3(2) . . . . ?
C1 C2 C3 C6 -179.08(12) . . . . ?
C2 C3 C4 C5 -2.13(19) . . . . ?
C2 C3 C6 C7 39.82(19) . . . . ?
C2 C3 C6 C11 -140.95(14) . . . . ?
C3 C4 C5 N1 1.3(2) . . . . ?
C3 C6 C7 C8 178.01(13) . . . . ?
C3 C6 C11 C10 -179.84(13) . . . . ?
C4 C3 C6 C7 -140.56(14) . . . . ?
C4 C3 C6 C11 38.67(18) . . . . ?
C5 N1 C1 C2 -1.5(2) . . . . ?
C5 N1 B2 B1 -112.78(16) . . . . ?
C5 N1 B2 B3 -51.77(19) . . . . ?
C6 C3 C4 C5 178.23(12) . . . . ?
C6 C7 C8 C9 2.0(2) . . . . ?
C7 C6 C11 C10 -0.6(2) . . . . ?
C7 C8 C9 C10 -1.0(2) . . . . ?
C8 C9 C10 C11 -0.8(2) . . . . ?
C9 C10 C11 C6 1.6(2) . . . . ?
C11 C6 C7 C8 -1.2(2) . . . . ?
B2 N1 C1 C2 175.40(13) . . . . ?
B2 N1 C5 C4 -176.28(13) . . . . ?
B3 B1 B2 N1 104.74(15) . . . . ?
N2 C12 C13 C14 -0.2(2) . . . . ?
N2 B5 B6 B4 102.50(13) . . . . ?
C12 N2 C16 C15 2.5(2) . . . . ?
C12 N2 B5 B4 -59.99(16) . . . . ?
C12 N2 B5 B6 -120.58(14) . . . . ?
C12 C13 C14 C15 2.74(19) . . . . ?
C12 C13 C14 C17 -176.35(12) . . . . ?
C13 C14 C15 C16 -2.7(2) . . . . ?
C13 C14 C17 C18 34.82(18) . . . . ?
C13 C14 C17 C22 -146.07(13) . . . . ?
C14 C15 C16 N2 0.1(2) . . . . ?
C14 C17 C18 C19 178.93(13) . . . . ?
C14 C17 C22 C21 -179.80(12) . . . . ?
C15 C14 C17 C18 -144.23(14) . . . . ?
C15 C14 C17 C22 34.88(19) . . . . ?
C16 N2 C12 C13 -2.5(2) . . . . ?
C16 N2 B5 B4 121.38(14) . . . . ?
C16 N2 B5 B6 60.79(16) . . . . ?
C17 C14 C15 C16 176.40(12) . . . . ?
C17 C18 C19 C20 1.0(2) . . . . ?
C18 C17 C22 C21 -0.7(2) . . . . ?
C18 C19 C20 C21 -1.0(2) . . . . ?
C19 C20 C21 C22 0.1(2) . . . . ?
C20 C21 C22 C17 0.7(2) . . . . ?
C22 C17 C18 C19 -0.2(2) . . . . ?
B5 N2 C12 C13 178.81(12) . . . . ?
B5 N2 C16 C15 -178.77(13) . . . . ?
B6 B4 B5 N2 -102.60(13) . . . . ?
